data_4306590
loop_
_publ_author_name
'Paul D. Knight'
'Andrew J. P. White'
'Charlotte K. Williams'

_publ_section_title
;
Dinuclear Zinc Complexes Using Pentadentate Phenolate Ligands
;
_journal_name_full 'Inorganic Chemistry'
_journal_page_first 11711
_journal_page_last 11719
_journal_paper_doi 10.1021/ic8014173
_journal_volume 47
_journal_year 2008
_chemical_formula_moiety '(C23 H41 N4 O5 Zn2), (C24 H20 B)'
_chemical_formula_sum 'C47 H61 B N4 O5 Zn2'
_chemical_formula_weight 903.55
_chemical_name_systematic
; 
 ? 
;
_space_group_IT_number 14
_symmetry_cell_setting monoclinic
_symmetry_space_group_name_Hall '-P 2ybc'
_symmetry_space_group_name_H-M 'P 1 21/c 1'
_atom_sites_solution_hydrogens geom
_atom_sites_solution_primary direct
_atom_sites_solution_secondary difmap
_audit_creation_method SHELXL-97
_cell_angle_alpha 90
_cell_angle_beta 95.1419(9)
_cell_angle_gamma 90
_cell_formula_units_Z 4
_cell_length_a 14.41660(14)
_cell_length_b 14.49629(12)
_cell_length_c 22.1772(2)
_cell_measurement_reflns_used 31632
_cell_measurement_temperature 173(2)
_cell_measurement_theta_max 32.3494
_cell_measurement_theta_min 3.7733
_cell_volume 4616.10(7)
_computing_cell_refinement 'CrysAlis RED, Oxford Diffraction Ltd'
_computing_data_collection 'CrysAlis CCD, Oxford Diffraction Ltd'
_computing_data_reduction 'CrysAlis RED, Oxford Diffraction Ltd'
_computing_molecular_graphics 'Bruker SHELXTL'
_computing_publication_material 'Bruker SHELXTL'
_computing_structure_refinement 'SHELXL-97 (Sheldrick, 1997)'
_computing_structure_solution 'SHELXS-97 (Sheldrick, 1990)'
_diffrn_ambient_temperature 173(2)
_diffrn_detector_area_resol_mean 15.9863
_diffrn_measured_fraction_theta_full 0.922
_diffrn_measured_fraction_theta_max 0.922
_diffrn_measurement_device_type 'OD Xcalibur 3'
_diffrn_measurement_method 'phi and omega scans'
_diffrn_radiation_monochromator graphite
_diffrn_radiation_source 'Enhance (Mo) X-ray Source'
_diffrn_radiation_type MoK\a
_diffrn_radiation_wavelength 0.71073
_diffrn_reflns_av_R_equivalents 0.0325
_diffrn_reflns_av_sigmaI/netI 0.0397
_diffrn_reflns_limit_h_max 21
_diffrn_reflns_limit_h_min -21
_diffrn_reflns_limit_k_max 21
_diffrn_reflns_limit_k_min -21
_diffrn_reflns_limit_l_max 32
_diffrn_reflns_limit_l_min -32
_diffrn_reflns_number 66854
_diffrn_reflns_theta_full 32.41
_diffrn_reflns_theta_max 32.41
_diffrn_reflns_theta_min 3.79
_diffrn_standards_number 0
_exptl_absorpt_coefficient_mu 1.087
_exptl_absorpt_correction_T_max 1.00000
_exptl_absorpt_correction_T_min 0.80996
_exptl_absorpt_correction_type multi-scan
_exptl_absorpt_process_details
; 
CrysAlis RED, Oxford Diffraction Ltd., 
Version 1.171.32.4 (release 27-04-2006 CrysAlis171 .NET) 
(compiled Apr 27 2007,17:53:11) 
Empirical absorption correction using spherical harmonics, 
implemented in SCALE3 ABSPACK scaling algorithm. 
;
_exptl_crystal_colour Colourless
_exptl_crystal_density_diffrn 1.300
_exptl_crystal_density_method 'not measured'
_exptl_crystal_description 'blocky needles'
_exptl_crystal_F_000 1904
_exptl_crystal_size_max 0.45
_exptl_crystal_size_mid 0.29
_exptl_crystal_size_min 0.21
_refine_diff_density_max 0.641
_refine_diff_density_min -0.473
_refine_diff_density_rms 0.063
_refine_ls_extinction_method none
_refine_ls_goodness_of_fit_ref 1.104
_refine_ls_hydrogen_treatment constr
_refine_ls_matrix_type full
_refine_ls_number_parameters 535
_refine_ls_number_reflns 15278
_refine_ls_number_restraints 0
_refine_ls_restrained_S_all 1.104
_refine_ls_R_factor_all 0.0572
_refine_ls_R_factor_gt 0.0308
_refine_ls_shift/su_max 0.002
_refine_ls_shift/su_mean 0.000
_refine_ls_structure_factor_coef Fsqd
_refine_ls_weighting_details 'calc w=1/[\s^2^(Fo^2^)+(0.0418P)^2^+1.0125P] where P=(Fo^2^+2Fc^2^)/3'
_refine_ls_weighting_scheme calc
_refine_ls_wR_factor_gt 0.0745
_refine_ls_wR_factor_ref 0.0932
_reflns_number_gt 10539
_reflns_number_total 15278
_reflns_threshold_expression >2sigma(I)
_cod_data_source_file ic8014173_si_002_3.cif
_cod_data_source_block Compound_3
_cod_depositor_comments
;
The following automatic conversions were performed:
'_symmetry_cell_setting' value 'Monoclinic' changed to 'monoclinic'
according to '/home/saulius/struct/CIF-dictionaries/cif_core.dic'
dictionary named 'cif_core.dic' version 2.4.1 from 2010-06-29.

Automatic conversion script
Id: cif_fix_enum 1527 2010-12-29 10:47:43Z saulius 
;
_cod_original_cell_volume 4616.11(13)
_cod_database_code 4306590

loop_
_symmetry_equiv_pos_as_xyz
'x, y, z'
'-x, y+1/2, -z+1/2'
'-x, -y, -z'
'x, -y-1/2, z-1/2'

loop_
_atom_site_label
_atom_site_type_symbol
_atom_site_fract_x
_atom_site_fract_y
_atom_site_fract_z
_atom_site_U_iso_or_equiv
_atom_site_adp_type
_atom_site_occupancy
_atom_site_symmetry_multiplicity
_atom_site_calc_flag
_atom_site_refinement_flags
_atom_site_disorder_assembly
_atom_site_disorder_group
Zn1 Zn 0.178093(12) 0.931693(12) 0.583453(8) 0.02210(5) Uani 1 1 d . . .
Zn2 Zn 0.391915(12) 0.879408(12) 0.579931(8) 0.02318(5) Uani 1 1 d . . .
O1 O 0.26939(7) 0.83136(7) 0.59701(5) 0.0246(2) Uani 1 1 d . . .
C1 C 0.24947(10) 0.75287(10) 0.62629(7) 0.0224(3) Uani 1 1 d . . .
C2 C 0.16879(11) 0.70357(10) 0.60604(7) 0.0243(3) Uani 1 1 d . . .
C3 C 0.14511(12) 0.62547(10) 0.63789(8) 0.0292(3) Uani 1 1 d . . .
H3A H 0.0904 0.5922 0.6243 0.035 Uiso 1 1 calc R . .
C4 C 0.19937(13) 0.59493(11) 0.68894(8) 0.0330(4) Uani 1 1 d . . .
C5 C 0.28070(12) 0.64261(11) 0.70634(8) 0.0308(3) Uani 1 1 d . . .
H5A H 0.3199 0.6208 0.7400 0.037 Uiso 1 1 calc R . .
C6 C 0.30694(11) 0.72145(11) 0.67606(7) 0.0248(3) Uani 1 1 d . . .
C7 C 0.11048(11) 0.73394(10) 0.55010(7) 0.0261(3) Uani 1 1 d . . .
H7A H 0.1494 0.7336 0.5155 0.031 Uiso 1 1 calc R . .
H7B H 0.0593 0.6891 0.5412 0.031 Uiso 1 1 calc R . .
N8 N 0.06983(9) 0.82762(9) 0.55576(6) 0.0226(2) Uani 1 1 d . . .
C9 C 0.01873(12) 0.85179(12) 0.49719(7) 0.0310(3) Uani 1 1 d . . .
H9A H -0.0283 0.8045 0.4861 0.046 Uiso 1 1 calc R . .
H9B H 0.0625 0.8553 0.4659 0.046 Uiso 1 1 calc R . .
H9C H -0.0119 0.9117 0.5007 0.046 Uiso 1 1 calc R . .
C10 C 0.00542(11) 0.82961(11) 0.60409(7) 0.0270(3) Uani 1 1 d . . .
H10A H 0.0301 0.7901 0.6383 0.032 Uiso 1 1 calc R . .
H10B H -0.0561 0.8050 0.5883 0.032 Uiso 1 1 calc R . .
C11 C -0.00531(11) 0.92758(11) 0.62600(7) 0.0279(3) Uani 1 1 d . . .
H11A H -0.0355 0.9655 0.5927 0.033 Uiso 1 1 calc R . .
H11B H -0.0459 0.9280 0.6597 0.033 Uiso 1 1 calc R . .
N12 N 0.08646(9) 0.96807(9) 0.64689(6) 0.0249(3) Uani 1 1 d . . .
C13 C 0.12085(13) 0.93005(14) 0.70682(8) 0.0366(4) Uani 1 1 d . . .
H13A H 0.0778 0.9470 0.7368 0.055 Uiso 1 1 calc R . .
H13B H 0.1827 0.9553 0.7191 0.055 Uiso 1 1 calc R . .
H13C H 0.1247 0.8627 0.7042 0.055 Uiso 1 1 calc R . .
C14 C 0.07645(14) 1.06949(12) 0.65260(8) 0.0355(4) Uani 1 1 d . . .
H14A H 0.0329 1.0832 0.6829 0.053 Uiso 1 1 calc R . .
H14B H 0.0526 1.0954 0.6134 0.053 Uiso 1 1 calc R . .
H14C H 0.1373 1.0968 0.6653 0.053 Uiso 1 1 calc R . .
C15 C 0.17061(16) 0.51078(14) 0.72274(11) 0.0505(5) Uani 1 1 d . . .
H15A H 0.1218 0.5277 0.7487 0.076 Uiso 1 1 calc R . .
H15B H 0.2246 0.4864 0.7478 0.076 Uiso 1 1 calc R . .
H15C H 0.1468 0.4636 0.6937 0.076 Uiso 1 1 calc R . .
C16 C 0.39443(11) 0.77234(12) 0.69786(7) 0.0285(3) Uani 1 1 d . . .
H16A H 0.3768 0.8319 0.7154 0.034 Uiso 1 1 calc R . .
H16B H 0.4280 0.7360 0.7307 0.034 Uiso 1 1 calc R . .
N17 N 0.45912(9) 0.79093(9) 0.65082(6) 0.0256(3) Uani 1 1 d . . .
C18 C 0.54389(11) 0.83363(13) 0.68106(9) 0.0344(4) Uani 1 1 d . . .
H18A H 0.5718 0.7919 0.7124 0.052 Uiso 1 1 calc R . .
H18B H 0.5275 0.8920 0.6997 0.052 Uiso 1 1 calc R . .
H18C H 0.5886 0.8453 0.6512 0.052 Uiso 1 1 calc R . .
C19 C 0.48229(12) 0.70619(11) 0.61799(8) 0.0307(3) Uani 1 1 d . . .
H19A H 0.4255 0.6684 0.6091 0.037 Uiso 1 1 calc R . .
H19B H 0.5282 0.6691 0.6435 0.037 Uiso 1 1 calc R . .
C20 C 0.52242(13) 0.73214(13) 0.55934(8) 0.0357(4) Uani 1 1 d . . .
H20A H 0.5827 0.7642 0.5686 0.043 Uiso 1 1 calc R . .
H20B H 0.5341 0.6755 0.5363 0.043 Uiso 1 1 calc R . .
N21 N 0.45759(10) 0.79327(10) 0.52173(6) 0.0304(3) Uani 1 1 d . . .
C22 C 0.38359(15) 0.73709(14) 0.48798(9) 0.0462(5) Uani 1 1 d . . .
H22A H 0.4120 0.6955 0.4601 0.069 Uiso 1 1 calc R . .
H22B H 0.3394 0.7780 0.4650 0.069 Uiso 1 1 calc R . .
H22C H 0.3507 0.7008 0.5167 0.069 Uiso 1 1 calc R . .
C23 C 0.51026(15) 0.84318(16) 0.47754(10) 0.0506(5) Uani 1 1 d . . .
H23A H 0.5394 0.7986 0.4519 0.076 Uiso 1 1 calc R . .
H23B H 0.5585 0.8812 0.4993 0.076 Uiso 1 1 calc R . .
H23C H 0.4677 0.8828 0.4522 0.076 Uiso 1 1 calc R . .
O25 O 0.27501(9) 1.02876(9) 0.62742(6) 0.0375(3) Uani 1 1 d . . .
C26 C 0.35927(12) 1.04663(11) 0.63685(7) 0.0287(3) Uani 1 1 d . . .
O27 O 0.42504(8) 0.99558(8) 0.62193(5) 0.0311(3) Uani 1 1 d . . .
C28 C 0.38633(14) 1.13660(12) 0.66801(9) 0.0375(4) Uani 1 1 d . . .
H28A H 0.3756 1.1876 0.6392 0.056 Uiso 1 1 calc R . .
H28B H 0.4524 1.1347 0.6830 0.056 Uiso 1 1 calc R . .
H28C H 0.3486 1.1459 0.7021 0.056 Uiso 1 1 calc R . .
O30 O 0.18199(8) 0.99165(8) 0.50415(5) 0.0308(3) Uani 1 1 d . . .
C31 C 0.25828(11) 0.98945(11) 0.48010(7) 0.0276(3) Uani 1 1 d . . .
O32 O 0.33090(8) 0.95156(8) 0.50183(5) 0.0317(3) Uani 1 1 d . . .
C33 C 0.25956(15) 1.03635(18) 0.41949(9) 0.0525(6) Uani 1 1 d . . .
H33A H 0.3232 1.0361 0.4072 0.079 Uiso 1 1 calc R . .
H33B H 0.2381 1.1002 0.4226 0.079 Uiso 1 1 calc R . .
H33C H 0.2183 1.0033 0.3893 0.079 Uiso 1 1 calc R . .
B B 0.77287(12) 0.55424(11) 0.60298(8) 0.0242(3) Uani 1 1 d . . .
C40 C 0.84197(12) 0.46335(11) 0.60542(8) 0.0296(3) Uani 1 1 d . . .
C41 C 0.92666(12) 0.46659(13) 0.57854(9) 0.0379(4) Uani 1 1 d . . .
H41A H 0.9394 0.5191 0.5550 0.045 Uiso 1 1 calc R . .
C42 C 0.99237(14) 0.39657(15) 0.58485(10) 0.0481(5) Uani 1 1 d . . .
H42A H 1.0492 0.4020 0.5665 0.058 Uiso 1 1 calc R . .
C43 C 0.97451(17) 0.31891(16) 0.61793(10) 0.0555(7) Uani 1 1 d . . .
H43A H 1.0193 0.2709 0.6230 0.067 Uiso 1 1 calc R . .
C44 C 0.89164(18) 0.31152(14) 0.64350(10) 0.0531(6) Uani 1 1 d . . .
H44A H 0.8788 0.2577 0.6657 0.064 Uiso 1 1 calc R . .
C45 C 0.82575(15) 0.38285(12) 0.63706(9) 0.0393(4) Uani 1 1 d . . .
H45A H 0.7685 0.3761 0.6548 0.047 Uiso 1 1 calc R . .
C46 C 0.81681(11) 0.63105(10) 0.65231(7) 0.0243(3) Uani 1 1 d . . .
C47 C 0.90762(10) 0.62919(10) 0.68015(7) 0.0233(3) Uani 1 1 d . . .
H47A H 0.9471 0.5795 0.6713 0.028 Uiso 1 1 calc R . .
C48 C 0.94278(11) 0.69728(11) 0.72040(7) 0.0270(3) Uani 1 1 d . . .
H48A H 1.0053 0.6934 0.7378 0.032 Uiso 1 1 calc R . .
C49 C 0.88768(12) 0.77001(11) 0.73514(7) 0.0311(4) Uani 1 1 d . . .
H49A H 0.9114 0.8164 0.7625 0.037 Uiso 1 1 calc R . .
C50 C 0.79677(13) 0.77389(12) 0.70904(9) 0.0376(4) Uani 1 1 d . . .
H50A H 0.7573 0.8231 0.7189 0.045 Uiso 1 1 calc R . .
C51 C 0.76312(12) 0.70607(12) 0.66851(9) 0.0344(4) Uani 1 1 d . . .
H51A H 0.7007 0.7108 0.6510 0.041 Uiso 1 1 calc R . .
C52 C 0.66915(11) 0.52325(10) 0.62154(7) 0.0246(3) Uani 1 1 d . . .
C53 C 0.64996(12) 0.51816(11) 0.68213(8) 0.0303(3) Uani 1 1 d . . .
H53A H 0.6973 0.5359 0.7125 0.036 Uiso 1 1 calc R . .
C54 C 0.56517(13) 0.48844(12) 0.70009(8) 0.0352(4) Uani 1 1 d . . .
H54A H 0.5557 0.4864 0.7419 0.042 Uiso 1 1 calc R . .
C55 C 0.49447(13) 0.46181(13) 0.65745(9) 0.0364(4) Uani 1 1 d . . .
H55A H 0.4364 0.4412 0.6695 0.044 Uiso 1 1 calc R . .
C56 C 0.51016(12) 0.46585(12) 0.59676(8) 0.0328(4) Uani 1 1 d . . .
H56A H 0.4625 0.4477 0.5667 0.039 Uiso 1 1 calc R . .
C57 C 0.59535(11) 0.49641(11) 0.57960(7) 0.0274(3) Uani 1 1 d . . .
H57A H 0.6040 0.4992 0.5377 0.033 Uiso 1 1 calc R . .
C58 C 0.76625(10) 0.59793(11) 0.53428(7) 0.0260(3) Uani 1 1 d . . .
C59 C 0.75265(11) 0.54013(13) 0.48320(8) 0.0312(3) Uani 1 1 d . . .
H59A H 0.7489 0.4754 0.4893 0.037 Uiso 1 1 calc R . .
C60 C 0.74449(13) 0.57347(15) 0.42450(8) 0.0397(4) Uani 1 1 d . . .
H60A H 0.7344 0.5318 0.3915 0.048 Uiso 1 1 calc R . .
C61 C 0.75098(13) 0.66728(16) 0.41349(9) 0.0440(5) Uani 1 1 d . . .
H61A H 0.7453 0.6904 0.3732 0.053 Uiso 1 1 calc R . .
C62 C 0.76578(13) 0.72636(14) 0.46200(10) 0.0429(5) Uani 1 1 d . . .
H62A H 0.7713 0.7908 0.4553 0.051 Uiso 1 1 calc R . .
C63 C 0.77266(12) 0.69187(12) 0.52114(9) 0.0338(4) Uani 1 1 d . . .
H63A H 0.7821 0.7342 0.5538 0.041 Uiso 1 1 calc R . .

loop_
_atom_site_aniso_label
_atom_site_aniso_U_11
_atom_site_aniso_U_22
_atom_site_aniso_U_33
_atom_site_aniso_U_23
_atom_site_aniso_U_13
_atom_site_aniso_U_12
Zn1 0.02240(9) 0.02050(8) 0.02354(9) 0.00175(6) 0.00281(6) 0.00271(7)
Zn2 0.02101(9) 0.01894(8) 0.03004(10) 0.00288(7) 0.00481(7) 0.00186(6)
O1 0.0204(5) 0.0194(5) 0.0341(6) 0.0088(4) 0.0032(4) 0.0011(4)
C1 0.0234(7) 0.0168(6) 0.0277(7) 0.0047(5) 0.0061(6) 0.0032(5)
C2 0.0250(7) 0.0184(7) 0.0300(8) 0.0001(6) 0.0050(6) 0.0018(6)
C3 0.0288(8) 0.0185(7) 0.0414(9) 0.0031(6) 0.0092(7) -0.0008(6)
C4 0.0380(9) 0.0223(7) 0.0407(10) 0.0114(7) 0.0141(8) 0.0028(7)
C5 0.0340(9) 0.0280(8) 0.0311(8) 0.0096(6) 0.0066(7) 0.0068(7)
C6 0.0250(7) 0.0235(7) 0.0265(7) 0.0041(6) 0.0055(6) 0.0033(6)
C7 0.0275(8) 0.0213(7) 0.0292(8) -0.0037(6) 0.0018(6) -0.0011(6)
N8 0.0242(6) 0.0215(6) 0.0218(6) 0.0003(5) 0.0003(5) 0.0014(5)
C9 0.0340(9) 0.0296(8) 0.0277(8) -0.0001(6) -0.0056(7) 0.0005(7)
C10 0.0226(7) 0.0289(8) 0.0301(8) 0.0032(6) 0.0058(6) 0.0005(6)
C11 0.0230(7) 0.0329(8) 0.0280(8) 0.0019(6) 0.0040(6) 0.0040(6)
N12 0.0281(7) 0.0264(6) 0.0200(6) -0.0001(5) 0.0004(5) 0.0037(5)
C13 0.0395(10) 0.0473(11) 0.0221(8) 0.0038(7) -0.0021(7) 0.0029(8)
C14 0.0416(10) 0.0278(8) 0.0369(9) -0.0076(7) 0.0031(8) 0.0070(7)
C15 0.0565(13) 0.0382(10) 0.0580(13) 0.0224(10) 0.0124(10) -0.0056(9)
C16 0.0254(8) 0.0342(8) 0.0260(8) 0.0031(6) 0.0023(6) 0.0028(6)
N17 0.0202(6) 0.0250(6) 0.0318(7) 0.0019(5) 0.0032(5) 0.0049(5)
C18 0.0229(8) 0.0367(9) 0.0430(10) 0.0010(8) 0.0003(7) 0.0021(7)
C19 0.0322(8) 0.0234(7) 0.0373(9) 0.0046(6) 0.0068(7) 0.0100(6)
C20 0.0354(9) 0.0317(9) 0.0418(10) 0.0036(7) 0.0136(8) 0.0132(7)
N21 0.0319(7) 0.0288(7) 0.0317(7) 0.0037(6) 0.0100(6) 0.0076(6)
C22 0.0548(12) 0.0377(10) 0.0449(11) -0.0125(9) -0.0026(9) 0.0078(9)
C23 0.0526(12) 0.0552(13) 0.0479(12) 0.0172(10) 0.0268(10) 0.0180(10)
O25 0.0320(6) 0.0313(6) 0.0494(8) -0.0120(6) 0.0046(6) -0.0023(5)
C26 0.0361(9) 0.0234(7) 0.0260(8) 0.0030(6) 0.0002(7) -0.0021(7)
O27 0.0303(6) 0.0220(5) 0.0401(7) 0.0008(5) -0.0022(5) 0.0009(5)
C28 0.0467(11) 0.0271(8) 0.0374(10) -0.0039(7) -0.0032(8) -0.0037(8)
O30 0.0279(6) 0.0327(6) 0.0319(6) 0.0117(5) 0.0031(5) 0.0025(5)
C31 0.0299(8) 0.0243(7) 0.0284(8) 0.0059(6) 0.0008(6) -0.0018(6)
O32 0.0324(6) 0.0331(6) 0.0301(6) 0.0097(5) 0.0053(5) 0.0060(5)
C33 0.0417(11) 0.0738(15) 0.0425(11) 0.0341(11) 0.0069(9) 0.0067(11)
B 0.0220(8) 0.0197(8) 0.0298(9) -0.0044(6) -0.0037(7) 0.0032(6)
C40 0.0306(8) 0.0243(7) 0.0314(8) -0.0089(6) -0.0108(7) 0.0077(6)
C41 0.0279(8) 0.0369(9) 0.0472(11) -0.0127(8) -0.0060(8) 0.0094(7)
C42 0.0360(10) 0.0536(12) 0.0515(12) -0.0265(10) -0.0133(9) 0.0199(9)
C43 0.0657(15) 0.0495(12) 0.0459(12) -0.0230(10) -0.0249(11) 0.0373(11)
C44 0.0807(17) 0.0330(10) 0.0417(11) -0.0038(8) -0.0158(11) 0.0232(10)
C45 0.0514(11) 0.0275(8) 0.0367(9) -0.0034(7) -0.0079(8) 0.0110(8)
C46 0.0232(7) 0.0216(7) 0.0277(7) -0.0018(6) 0.0006(6) 0.0000(6)
C47 0.0229(7) 0.0228(7) 0.0240(7) 0.0028(6) 0.0016(6) -0.0002(6)
C48 0.0253(8) 0.0290(8) 0.0260(8) 0.0041(6) -0.0012(6) -0.0068(6)
C49 0.0406(9) 0.0248(8) 0.0272(8) -0.0034(6) -0.0013(7) -0.0083(7)
C50 0.0358(9) 0.0283(8) 0.0481(11) -0.0132(8) 0.0010(8) 0.0031(7)
C51 0.0260(8) 0.0287(8) 0.0470(10) -0.0116(7) -0.0060(7) 0.0046(7)
C52 0.0262(7) 0.0170(6) 0.0297(8) -0.0013(6) -0.0032(6) 0.0043(6)
C53 0.0317(8) 0.0281(8) 0.0297(8) 0.0013(6) -0.0053(7) -0.0004(7)
C54 0.0403(10) 0.0348(9) 0.0304(9) 0.0059(7) 0.0027(7) -0.0043(8)
C55 0.0321(9) 0.0344(9) 0.0429(10) 0.0056(8) 0.0041(8) -0.0060(7)
C56 0.0276(8) 0.0327(9) 0.0371(9) -0.0054(7) -0.0037(7) -0.0044(7)
C57 0.0279(8) 0.0259(8) 0.0276(8) -0.0041(6) -0.0017(6) -0.0003(6)
C58 0.0173(7) 0.0273(7) 0.0329(8) -0.0016(6) -0.0011(6) 0.0038(6)
C59 0.0260(8) 0.0353(9) 0.0323(8) -0.0042(7) 0.0022(6) 0.0043(7)
C60 0.0312(9) 0.0557(12) 0.0319(9) -0.0067(8) 0.0018(7) 0.0102(8)
C61 0.0343(10) 0.0623(13) 0.0356(10) 0.0134(9) 0.0045(8) 0.0148(9)
C62 0.0343(10) 0.0403(10) 0.0536(12) 0.0144(9) 0.0014(9) 0.0069(8)
C63 0.0283(8) 0.0306(8) 0.0418(10) 0.0022(7) -0.0011(7) 0.0029(7)

loop_
_atom_type_symbol
_atom_type_description
_atom_type_scat_dispersion_real
_atom_type_scat_dispersion_imag
_atom_type_scat_source
C C 0.0033 0.0016 'International Tables Vol C Tables 4.2.6.8 and 6.1.1.4'
H H 0.0000 0.0000 'International Tables Vol C Tables 4.2.6.8 and 6.1.1.4'
B B 0.0013 0.0007 'International Tables Vol C Tables 4.2.6.8 and 6.1.1.4'
N N 0.0061 0.0033 'International Tables Vol C Tables 4.2.6.8 and 6.1.1.4'
O O 0.0106 0.0060 'International Tables Vol C Tables 4.2.6.8 and 6.1.1.4'
Zn Zn 0.2839 1.4301 'International Tables Vol C Tables 4.2.6.8 and 6.1.1.4'

loop_
_geom_angle_atom_site_label_1
_geom_angle_atom_site_label_2
_geom_angle_atom_site_label_3
_geom_angle
_geom_angle_site_symmetry_1
_geom_angle_site_symmetry_3
_geom_angle_publ_flag
O1 Zn1 O30 113.03(5) . . ?
O1 Zn1 N12 122.71(5) . . ?
O30 Zn1 N12 124.26(5) . . ?
O1 Zn1 O25 90.91(5) . . ?
O30 Zn1 O25 92.68(5) . . ?
N12 Zn1 O25 87.35(5) . . ?
O1 Zn1 N8 89.08(5) . . ?
O30 Zn1 N8 97.40(5) . . ?
N12 Zn1 N8 83.45(5) . . ?
O25 Zn1 N8 169.05(5) . . ?
O27 Zn2 O1 113.39(5) . . ?
O27 Zn2 N21 134.71(6) . . ?
O1 Zn2 N21 111.89(5) . . ?
O27 Zn2 O32 91.69(5) . . ?
O1 Zn2 O32 91.02(4) . . ?
N21 Zn2 O32 88.17(5) . . ?
O27 Zn2 N17 95.10(5) . . ?
O1 Zn2 N17 90.09(5) . . ?
N21 Zn2 N17 84.10(5) . . ?
O32 Zn2 N17 172.04(5) . . ?
C1 O1 Zn1 121.82(9) . . ?
C1 O1 Zn2 128.52(9) . . ?
Zn1 O1 Zn2 107.99(5) . . ?
O1 C1 C6 121.15(14) . . ?
O1 C1 C2 118.66(13) . . ?
C6 C1 C2 120.19(14) . . ?
C3 C2 C1 119.03(15) . . ?
C3 C2 C7 120.85(14) . . ?
C1 C2 C7 120.11(13) . . ?
C4 C3 C2 121.76(16) . . ?
C5 C4 C3 117.93(15) . . ?
C5 C4 C15 121.88(17) . . ?
C3 C4 C15 120.17(17) . . ?
C4 C5 C6 122.27(16) . . ?
C5 C6 C1 118.73(15) . . ?
C5 C6 C16 120.21(14) . . ?
C1 C6 C16 121.05(14) . . ?
N8 C7 C2 113.17(12) . . ?
C9 N8 C10 109.67(12) . . ?
C9 N8 C7 108.14(12) . . ?
C10 N8 C7 110.86(12) . . ?
C9 N8 Zn1 111.44(10) . . ?
C10 N8 Zn1 104.94(9) . . ?
C7 N8 Zn1 111.79(9) . . ?
N8 C10 C11 109.85(13) . . ?
N12 C11 C10 110.96(13) . . ?
C13 N12 C11 110.50(13) . . ?
C13 N12 C14 108.60(13) . . ?
C11 N12 C14 109.14(13) . . ?
C13 N12 Zn1 109.28(10) . . ?
C11 N12 Zn1 106.91(9) . . ?
C14 N12 Zn1 112.40(11) . . ?
N17 C16 C6 115.14(13) . . ?
C18 N17 C19 110.92(13) . . ?
C18 N17 C16 107.66(13) . . ?
C19 N17 C16 112.22(13) . . ?
C18 N17 Zn2 112.09(10) . . ?
C19 N17 Zn2 103.76(10) . . ?
C16 N17 Zn2 110.23(9) . . ?
N17 C19 C20 109.62(13) . . ?
N21 C20 C19 111.06(13) . . ?
C23 N21 C20 109.16(14) . . ?
C23 N21 C22 108.74(16) . . ?
C20 N21 C22 109.97(14) . . ?
C23 N21 Zn2 113.93(12) . . ?
C20 N21 Zn2 107.89(10) . . ?
C22 N21 Zn2 107.11(11) . . ?
C26 O25 Zn1 142.93(12) . . ?
O25 C26 O27 125.22(15) . . ?
O25 C26 C28 117.77(16) . . ?
O27 C26 C28 117.00(15) . . ?
C26 O27 Zn2 117.92(11) . . ?
C31 O30 Zn1 117.48(10) . . ?
O32 C31 O30 125.63(15) . . ?
O32 C31 C33 117.94(16) . . ?
O30 C31 C33 116.43(15) . . ?
C31 O32 Zn2 143.20(11) . . ?
C58 B C46 109.98(13) . . ?
C58 B C52 110.95(12) . . ?
C46 B C52 108.77(13) . . ?
C58 B C40 108.83(13) . . ?
C46 B C40 108.84(12) . . ?
C52 B C40 109.43(13) . . ?
C45 C40 C41 115.65(16) . . ?
C45 C40 B 123.90(17) . . ?
C41 C40 B 120.26(16) . . ?
C42 C41 C40 122.9(2) . . ?
C43 C42 C41 119.5(2) . . ?
C44 C43 C42 119.62(18) . . ?
C43 C44 C45 120.5(2) . . ?
C40 C45 C44 121.8(2) . . ?
C47 C46 C51 114.79(14) . . ?
C47 C46 B 124.74(13) . . ?
C51 C46 B 120.45(13) . . ?
C48 C47 C46 122.79(14) . . ?
C49 C48 C47 120.61(15) . . ?
C48 C49 C50 118.44(15) . . ?
C49 C50 C51 120.24(16) . . ?
C50 C51 C46 123.12(16) . . ?
C53 C52 C57 114.75(15) . . ?
C53 C52 B 121.09(14) . . ?
C57 C52 B 124.10(14) . . ?
C54 C53 C52 123.21(15) . . ?
C55 C54 C53 120.32(17) . . ?
C54 C55 C56 118.57(17) . . ?
C55 C56 C57 120.28(16) . . ?
C56 C57 C52 122.87(16) . . ?
C63 C58 C59 114.78(16) . . ?
C63 C58 B 124.68(15) . . ?
C59 C58 B 120.55(14) . . ?
C60 C59 C58 122.88(17) . . ?
C59 C60 C61 120.46(18) . . ?
C62 C61 C60 118.74(18) . . ?
C61 C62 C63 120.22(18) . . ?
C58 C63 C62 122.91(18) . . ?

loop_
_geom_bond_atom_site_label_1
_geom_bond_atom_site_label_2
_geom_bond_distance
_geom_bond_site_symmetry_2
_geom_bond_publ_flag
Zn1 O1 1.9666(10) . ?
Zn1 O30 1.9670(11) . ?
Zn1 N12 2.0821(13) . ?
Zn1 O25 2.1538(12) . ?
Zn1 N8 2.2176(13) . ?
Zn2 O27 1.9626(11) . ?
Zn2 O1 1.9669(10) . ?
Zn2 N21 2.0834(14) . ?
Zn2 O32 2.1435(11) . ?
Zn2 N17 2.1868(13) . ?
O1 C1 1.3535(17) . ?
C1 C6 1.396(2) . ?
C1 C2 1.404(2) . ?
C2 C3 1.393(2) . ?
C2 C7 1.501(2) . ?
C3 C4 1.390(2) . ?
C4 C5 1.386(3) . ?
C4 C15 1.509(2) . ?
C5 C6 1.395(2) . ?
C6 C16 1.503(2) . ?
C7 N8 1.4888(19) . ?
N8 C9 1.4768(19) . ?
N8 C10 1.480(2) . ?
C10 C11 1.513(2) . ?
C11 N12 1.483(2) . ?
N12 C13 1.482(2) . ?
N12 C14 1.484(2) . ?
C16 N17 1.485(2) . ?
N17 C18 1.476(2) . ?
N17 C19 1.481(2) . ?
C19 C20 1.518(2) . ?
C20 N21 1.488(2) . ?
N21 C23 1.481(2) . ?
N21 C22 1.489(2) . ?
O25 C26 1.241(2) . ?
C26 O27 1.270(2) . ?
C26 C28 1.511(2) . ?
O30 C31 1.265(2) . ?
C31 O32 1.2408(19) . ?
C31 C33 1.508(2) . ?
B C58 1.645(2) . ?
B C46 1.647(2) . ?
B C52 1.649(2) . ?
B C40 1.650(2) . ?
C40 C45 1.392(3) . ?
C40 C41 1.407(3) . ?
C41 C42 1.387(3) . ?
C42 C43 1.381(4) . ?
C43 C44 1.372(4) . ?
C44 C45 1.403(3) . ?
C46 C47 1.397(2) . ?
C46 C51 1.400(2) . ?
C47 C48 1.395(2) . ?
C48 C49 1.377(2) . ?
C49 C50 1.386(2) . ?
C50 C51 1.390(2) . ?
C52 C53 1.398(2) . ?
C52 C57 1.404(2) . ?
C53 C54 1.388(3) . ?
C54 C55 1.382(3) . ?
C55 C56 1.386(3) . ?
C56 C57 1.390(2) . ?
C58 C63 1.397(2) . ?
C58 C59 1.408(2) . ?
C59 C60 1.384(3) . ?
C60 C61 1.386(3) . ?
C61 C62 1.377(3) . ?
C62 C63 1.399(3) . ?
